data_7705282
loop_
_publ_author_name
'Guo, Yuan-Yuan'
'Lightfoot, Philip'

_publ_section_title
;
 Structural diversity of lead halide chain compounds, APbX<sub>3</sub>,
 templated by isomeric molecular cations.
;
_journal_issue 36
_journal_name_full 'Dalton transactions (Cambridge, England : 2003)'
_journal_page_first 12767
_journal_page_last 12775
_journal_paper_doi 10.1039/d0dt02782k
_journal_volume 49
_journal_year 2020
_chemical_formula_moiety 'Br3 Pb, C9 H8 N'
_chemical_formula_sum 'C9 H8 Br3 N Pb'
_chemical_formula_weight 577.08
_space_group_crystal_system orthorhombic
_space_group_IT_number 61
_space_group_name_Hall '-P 2ac 2ab'
_space_group_name_H-M_alt 'P b c a'
_atom_sites_solution_hydrogens geom
_audit_creation_method SHELXL-2018/3
_audit_update_record
;
2020-08-07 deposited with the CCDC.	2020-08-27 downloaded from the CCDC.
;
_cell_angle_alpha 90
_cell_angle_beta 90
_cell_angle_gamma 90
_cell_formula_units_Z 16
_cell_length_a 21.1904(15)
_cell_length_b 7.7771(5)
_cell_length_c 30.828(2)
_cell_measurement_reflns_used 969
_cell_measurement_temperature 173(2)
_cell_measurement_theta_max 27.5
_cell_measurement_theta_min 2.3
_cell_volume 5080.5(6)
_computing_molecular_graphics 'Ortep for Windows (Farrugia, 2012)'
_computing_publication_material 'WinGX publication routines (Farrugia, 2012)'
_computing_structure_refinement 'SHELXL-2018/3 (Sheldrick, 2018)'
_diffrn_ambient_temperature 173(2)
_diffrn_measured_fraction_theta_full 0.998
_diffrn_measured_fraction_theta_max 0.998
_diffrn_measurement_device_type
;
Rigaku Mercury2 (2x2 bin mode)
;
_diffrn_radiation_type MoK\a
_diffrn_radiation_wavelength 0.71075
_diffrn_reflns_av_R_equivalents 0.0990
_diffrn_reflns_av_unetI/netI 0.0502
_diffrn_reflns_Laue_measured_fraction_full 0.998
_diffrn_reflns_Laue_measured_fraction_max 0.998
_diffrn_reflns_limit_h_max 27
_diffrn_reflns_limit_h_min -27
_diffrn_reflns_limit_k_max 10
_diffrn_reflns_limit_k_min -9
_diffrn_reflns_limit_l_max 40
_diffrn_reflns_limit_l_min -40
_diffrn_reflns_number 47986
_diffrn_reflns_point_group_measured_fraction_full 0.998
_diffrn_reflns_point_group_measured_fraction_max 0.998
_diffrn_reflns_theta_full 25.242
_diffrn_reflns_theta_max 27.485
_diffrn_reflns_theta_min 2.333
_diffrn_source 'Sealed Tube'
_exptl_absorpt_coefficient_mu 22.684
_exptl_absorpt_correction_T_max 1
_exptl_absorpt_correction_T_min 0.467
_exptl_absorpt_correction_type multi-scan
_exptl_crystal_colour Colorless
_exptl_crystal_density_diffrn 3.018
_exptl_crystal_density_method 'not measured'
_exptl_crystal_description Chip
_exptl_crystal_F_000 4096
_exptl_crystal_size_max 0.32
_exptl_crystal_size_mid 0.24
_exptl_crystal_size_min 0.09
_refine_diff_density_max 2.408
_refine_diff_density_min -2.586
_refine_diff_density_rms 0.296
_refine_ls_extinction_coef 0.00066(3)
_refine_ls_extinction_expression Fc^*^=kFc[1+0.001xFc^2^\l^3^/sin(2\q)]^-1/4^
_refine_ls_extinction_method 'SHELXL-2018/3 (Sheldrick 2018)'
_refine_ls_goodness_of_fit_ref 1.071
_refine_ls_hydrogen_treatment constr
_refine_ls_matrix_type full
_refine_ls_number_parameters 254
_refine_ls_number_reflns 5808
_refine_ls_number_restraints 0
_refine_ls_restrained_S_all 1.071
_refine_ls_R_factor_all 0.0589
_refine_ls_R_factor_gt 0.0397
_refine_ls_shift/su_max 0.002
_refine_ls_shift/su_mean 0.000
_refine_ls_structure_factor_coef Fsqd
_refine_ls_weighting_details 'w=1/[\s^2^(Fo^2^)+(0.0516P)^2^+12.7500P] where P=(Fo^2^+2Fc^2^)/3'
_refine_ls_weighting_scheme calc
_refine_ls_wR_factor_gt 0.0966
_refine_ls_wR_factor_ref 0.1093
_reflns_Friedel_coverage 0.000
_reflns_number_gt 4213
_reflns_number_total 5808
_reflns_threshold_expression 'I > 2\s(I)'
_cod_data_source_file d0dt02782k2.cif
_cod_data_source_block shelx
_cod_depositor_comments
;
The following automatic conversions were performed:

data item '_exptl_absorpt_correction_type' value 'Multi-scan' was
changed to 'multi-scan' in accordance with the
/home/data/users/saulius/crontab/automatic-downloads/rss-feeds/RSC/lib/dictionaries/cif_core.dic
dictionary named 'cif_core.dic' version 2.4.2 last updated on
2011-04-26.

Automatic conversion script
Id: cif_fix_values 7556 2019-12-06 15:28:31Z antanas 

 Adding full bibliography for 7705282--7705287.cif.
;
_cod_database_code 7705282
_shelx_shelxl_version_number 2018/3
_shelx_space_group_comment
;
The symmetry employed for this shelxl refinement is uniquely defined
by the following loop, which should always be used as a source of
symmetry information in preference to the above space-group names.
They are only intended as comments.
;

loop_
_space_group_symop_operation_xyz
'x, y, z'
'-x+1/2, -y, z+1/2'
'-x, y+1/2, -z+1/2'
'x+1/2, -y+1/2, -z'
'-x, -y, -z'
'x-1/2, y, -z-1/2'
'x, -y-1/2, z-1/2'
'-x-1/2, y-1/2, z'

loop_
_atom_site_label
_atom_site_type_symbol
_atom_site_fract_x
_atom_site_fract_y
_atom_site_fract_z
_atom_site_U_iso_or_equiv
_atom_site_adp_type
_atom_site_occupancy
_atom_site_site_symmetry_order
_atom_site_calc_flag
_atom_site_refinement_flags_posn
_atom_site_refinement_flags_adp
_atom_site_refinement_flags_occupancy
_atom_site_disorder_assembly
_atom_site_disorder_group
Pb1 Pb 0.24962(2) 0.48056(3) 0.80404(2) 0.01917(11) Uani 1 1 d . . . . .
Pb2 Pb 0.24907(2) -0.34121(3) 0.55380(2) 0.01906(11) Uani 1 1 d . . . . .
Br1 Br 0.29648(3) 0.23907(9) 0.87254(2) 0.02360(18) Uani 1 1 d . . . . .
Br2 Br 0.13923(3) 0.19242(10) 0.80654(3) 0.02834(19) Uani 1 1 d . . . . .
Br3 Br 0.29825(4) 0.24015(9) 0.73823(2) 0.02747(19) Uani 1 1 d . . . . .
Br4 Br 0.20522(4) -0.07989(9) 0.62314(2) 0.02460(18) Uani 1 1 d . . . . .
Br5 Br 0.36119(3) -0.14288(9) 0.55327(3) 0.02662(18) Uani 1 1 d . . . . .
Br6 Br 0.20080(4) -0.08132(9) 0.48815(2) 0.02659(18) Uani 1 1 d . . . . .
N1 N 0.3485(4) 0.6063(12) 0.9300(3) 0.047(2) Uani 1 1 d . . . . .
H2 H 0.309719 0.575951 0.927141 0.057 Uiso 1 1 calc R U . . .
C1 C 0.3636(4) 0.7625(12) 0.9218(3) 0.037(2) Uani 1 1 d . . . . .
H1 H 0.332411 0.839311 0.913131 0.044 Uiso 1 1 calc R U . . .
C2 C 0.3921(5) 0.4840(13) 0.9434(3) 0.049(3) Uani 1 1 d . . . . .
H3 H 0.379495 0.371269 0.948523 0.059 Uiso 1 1 calc R U . . .
C3 C 0.4533(5) 0.5309(11) 0.9488(3) 0.038(2) Uani 1 1 d . . . . .
H4 H 0.483000 0.450696 0.957953 0.045 Uiso 1 1 calc R U . . .
C4 C 0.4713(4) 0.7022(10) 0.9405(2) 0.0257(16) Uani 1 1 d . . . . .
C5 C 0.5330(4) 0.7611(11) 0.9458(3) 0.040(2) Uani 1 1 d . . . . .
H5 H 0.564003 0.684979 0.955194 0.048 Uiso 1 1 calc R U . . .
C6 C 0.5488(4) 0.9275(13) 0.9376(3) 0.048(3) Uani 1 1 d . . . . .
H6 H 0.590101 0.964045 0.941905 0.058 Uiso 1 1 calc R U . . .
C7 C 0.5031(4) 1.0453(11) 0.9225(3) 0.041(2) Uani 1 1 d . . . . .
H7 H 0.514326 1.158744 0.916930 0.050 Uiso 1 1 calc R U . . .
C8 C 0.4427(4) 0.9927(11) 0.9163(3) 0.0361(19) Uani 1 1 d . . . . .
H8 H 0.412677 1.069836 0.905984 0.043 Uiso 1 1 calc R U . . .
C9 C 0.4252(4) 0.8198(11) 0.9253(3) 0.0289(17) Uani 1 1 d . . . . .
N2 N 0.3543(4) -0.0658(16) 0.6688(3) 0.072(4) Uani 1 1 d . . . . .
H10 H 0.316093 -0.030931 0.665720 0.086 Uiso 1 1 calc R U . . .
C10 C 0.3632(5) -0.2259(17) 0.6817(4) 0.058(3) Uani 1 1 d . . . . .
H9 H 0.328955 -0.298141 0.686457 0.070 Uiso 1 1 calc R U . . .
C11 C 0.4022(7) 0.0495(16) 0.6601(3) 0.064(3) Uani 1 1 d . . . . .
H11 H 0.393148 0.159963 0.650297 0.077 Uiso 1 1 calc R U . . .
C12 C 0.4618(5) -0.0017(13) 0.6660(3) 0.050(2) Uani 1 1 d . . . . .
H12 H 0.494726 0.074393 0.660612 0.060 Uiso 1 1 calc R U . . .
C13 C 0.4753(4) -0.1713(11) 0.6805(3) 0.0313(19) Uani 1 1 d . . . . .
C14 C 0.5370(4) -0.2290(11) 0.6872(3) 0.041(2) Uani 1 1 d . . . . .
H13 H 0.570901 -0.155856 0.681986 0.049 Uiso 1 1 calc R U . . .
C15 C 0.5474(5) -0.3921(13) 0.7012(4) 0.053(3) Uani 1 1 d . . . . .
H14 H 0.588586 -0.427895 0.706321 0.063 Uiso 1 1 calc R U . . .
C16 C 0.4978(5) -0.5078(13) 0.7082(3) 0.052(3) Uani 1 1 d . . . . .
H15 H 0.506355 -0.620607 0.716351 0.062 Uiso 1 1 calc R U . . .
C17 C 0.4377(5) -0.4557(13) 0.7033(3) 0.049(3) Uani 1 1 d . . . . .
H16 H 0.404741 -0.530316 0.709715 0.059 Uiso 1 1 calc R U . . .
C18 C 0.4244(4) -0.2852(11) 0.6880(3) 0.0279(17) Uani 1 1 d . . . . .

loop_
_atom_site_aniso_label
_atom_site_aniso_U_11
_atom_site_aniso_U_22
_atom_site_aniso_U_33
_atom_site_aniso_U_23
_atom_site_aniso_U_13
_atom_site_aniso_U_12
Pb1 0.02667(18) 0.01254(16) 0.01829(18) 0.00092(10) -0.00051(10) 0.00039(9)
Pb2 0.02627(18) 0.01192(16) 0.01898(18) 0.00027(10) 0.00026(11) -0.00029(9)
Br1 0.0277(4) 0.0233(4) 0.0198(4) 0.0010(3) -0.0064(3) 0.0003(3)
Br2 0.0238(4) 0.0251(4) 0.0361(5) -0.0030(3) -0.0035(3) 0.0012(3)
Br3 0.0388(5) 0.0243(4) 0.0193(4) 0.0003(3) 0.0083(3) -0.0014(3)
Br4 0.0311(4) 0.0239(4) 0.0188(4) 0.0015(3) 0.0044(3) 0.0023(3)
Br5 0.0243(4) 0.0227(4) 0.0329(4) -0.0008(3) 0.0005(3) -0.0018(3)
Br6 0.0356(4) 0.0243(4) 0.0198(4) -0.0031(3) -0.0078(3) 0.0040(3)
N1 0.035(4) 0.076(6) 0.031(4) -0.019(4) 0.005(3) -0.025(4)
C1 0.028(4) 0.052(6) 0.031(5) -0.020(4) 0.000(4) -0.007(4)
C2 0.076(7) 0.045(6) 0.026(5) -0.005(4) 0.007(5) -0.035(5)
C3 0.057(6) 0.025(4) 0.031(5) -0.001(4) -0.001(4) -0.007(4)
C4 0.031(4) 0.025(4) 0.021(4) -0.002(3) -0.001(3) 0.002(3)
C5 0.031(5) 0.031(5) 0.058(7) 0.005(4) -0.006(4) 0.007(3)
C6 0.024(4) 0.057(6) 0.064(7) -0.001(5) 0.011(5) -0.005(4)
C7 0.038(5) 0.027(4) 0.060(7) 0.005(4) -0.005(5) -0.004(4)
C8 0.044(5) 0.033(4) 0.031(5) -0.001(4) -0.003(4) 0.009(4)
C9 0.025(4) 0.037(5) 0.024(4) -0.003(4) 0.000(3) 0.003(3)
N2 0.050(6) 0.120(9) 0.046(6) -0.057(6) -0.029(5) 0.056(6)
C10 0.032(5) 0.089(9) 0.053(7) -0.046(6) 0.005(5) -0.001(5)
C11 0.091(9) 0.067(7) 0.036(6) -0.016(5) -0.009(6) 0.043(7)
C12 0.068(7) 0.044(5) 0.038(6) -0.010(5) 0.005(5) 0.013(5)
C13 0.032(4) 0.036(5) 0.026(4) -0.008(4) 0.005(3) 0.001(3)
C14 0.028(4) 0.039(5) 0.056(6) -0.010(4) -0.003(4) -0.001(4)
C15 0.040(5) 0.048(6) 0.071(8) -0.017(5) -0.004(5) 0.012(4)
C16 0.068(7) 0.045(6) 0.042(6) 0.001(5) 0.007(5) 0.006(5)
C17 0.057(6) 0.050(6) 0.040(6) -0.009(5) 0.020(5) -0.024(5)
C18 0.022(4) 0.039(5) 0.023(4) -0.014(3) 0.005(3) -0.003(3)

loop_
_atom_type_symbol
_atom_type_description
_atom_type_scat_dispersion_real
_atom_type_scat_dispersion_imag
_atom_type_scat_source
Pb Pb -3.3944 10.1111 'International Tables Vol C Tables 4.2.6.8 and 6.1.1.4'
Br Br -0.2901 2.4595 'International Tables Vol C Tables 4.2.6.8 and 6.1.1.4'
N N 0.0061 0.0033 'International Tables Vol C Tables 4.2.6.8 and 6.1.1.4'
C C 0.0033 0.0016 'International Tables Vol C Tables 4.2.6.8 and 6.1.1.4'
H H 0.0000 0.0000 'International Tables Vol C Tables 4.2.6.8 and 6.1.1.4'

loop_
_geom_angle_atom_site_label_1
_geom_angle_atom_site_label_2
_geom_angle_atom_site_label_3
_geom_angle
_geom_angle_site_symmetry_1
_geom_angle_site_symmetry_3
_geom_angle_publ_flag
Br2 Pb1 Br3 95.50(2) 8_665 . ?
Br2 Pb1 Br1 93.95(2) 8_665 . ?
Br3 Pb1 Br1 88.38(2) . . ?
Br2 Pb1 Br3 84.87(2) 8_665 8_665 ?
Br3 Pb1 Br3 94.52(3) . 8_665 ?
Br1 Pb1 Br3 176.96(2) . 8_665 ?
Br2 Pb1 Br1 82.36(2) 8_665 8_665 ?
Br3 Pb1 Br1 177.86(2) . 8_665 ?
Br1 Pb1 Br1 91.77(2) . 8_665 ?
Br3 Pb1 Br1 85.30(2) 8_665 8_665 ?
Br2 Pb1 Br2 170.74(3) 8_665 . ?
Br3 Pb1 Br2 80.21(2) . . ?
Br1 Pb1 Br2 77.81(2) . . ?
Br3 Pb1 Br2 103.56(2) 8_665 . ?
Br1 Pb1 Br2 101.91(2) 8_665 . ?
Br5 Pb2 Br6 92.21(2) . 8_655 ?
Br5 Pb2 Br4 94.04(2) . 8_655 ?
Br6 Pb2 Br4 88.90(2) 8_655 8_655 ?
Br5 Pb2 Br6 85.20(2) . . ?
Br6 Pb2 Br6 94.89(3) 8_655 . ?
Br4 Pb2 Br6 176.15(2) 8_655 . ?
Br5 Pb2 Br4 84.15(2) . . ?
Br6 Pb2 Br4 176.30(2) 8_655 . ?
Br4 Pb2 Br4 90.64(2) 8_655 . ?
Br6 Pb2 Br4 85.53(2) . . ?
Br5 Pb2 Br5 167.86(2) . 8_655 ?
Br6 Pb2 Br5 78.60(2) 8_655 8_655 ?
Br4 Pb2 Br5 78.02(2) 8_655 8_655 ?
Br6 Pb2 Br5 103.33(2) . 8_655 ?
Br4 Pb2 Br5 104.90(2) . 8_655 ?
Pb1 Br1 Pb1 79.654(19) . 8_655 ?
Pb1 Br2 Pb1 78.718(18) 8_655 . ?
Pb1 Br3 Pb1 81.09(2) . 8_655 ?
Pb2 Br4 Pb2 79.436(19) 8_665 . ?
Pb2 Br6 Pb2 80.962(19) 8_665 . ?
C1 N1 C2 122.8(8) . . ?
N1 C1 C9 121.6(9) . . ?
C3 C2 N1 119.2(8) . . ?
C2 C3 C4 119.4(9) . . ?
C5 C4 C3 122.9(8) . . ?
C5 C4 C9 118.2(7) . . ?
C3 C4 C9 118.9(8) . . ?
C6 C5 C4 121.4(8) . . ?
C5 C6 C7 120.7(9) . . ?
C8 C7 C6 119.9(8) . . ?
C7 C8 C9 120.1(8) . . ?
C1 C9 C4 118.0(8) . . ?
C1 C9 C8 122.3(8) . . ?
C4 C9 C8 119.7(7) . . ?
C10 N2 C11 124.5(9) . . ?
N2 C10 C18 119.2(10) . . ?
C12 C11 N2 118.3(10) . . ?
C11 C12 C13 120.6(11) . . ?
C14 C13 C18 119.3(8) . . ?
C14 C13 C12 122.2(9) . . ?
C18 C13 C12 118.5(8) . . ?
C15 C14 C13 119.9(9) . . ?
C14 C15 C16 121.9(9) . . ?
C17 C16 C15 119.9(10) . . ?
C16 C17 C18 120.2(9) . . ?
C10 C18 C13 118.7(9) . . ?
C10 C18 C17 122.5(9) . . ?
C13 C18 C17 118.8(8) . . ?

loop_
_geom_bond_atom_site_label_1
_geom_bond_atom_site_label_2
_geom_bond_distance
_geom_bond_site_symmetry_2
_geom_bond_publ_flag
Pb1 Br2 2.8753(8) 8_665 ?
Pb1 Br3 2.9449(8) . ?
Pb1 Br1 2.9955(7) . ?
Pb1 Br3 3.0364(8) 8_665 ?
Pb1 Br1 3.0752(8) 8_665 ?
Pb1 Br2 3.2403(8) . ?
Pb2 Br5 2.8328(8) . ?
Pb2 Br6 2.9516(8) 8_655 ?
Pb2 Br4 2.9921(8) 8_655 ?
Pb2 Br6 3.0377(8) . ?
Pb2 Br4 3.0923(8) . ?
Pb2 Br5 3.3111(8) 8_655 ?
N1 C1 1.282(12) . ?
N1 C2 1.388(14) . ?
C1 C9 1.384(11) . ?
C2 C3 1.357(14) . ?
C3 C4 1.410(11) . ?
C4 C5 1.394(12) . ?
C4 C9 1.417(11) . ?
C5 C6 1.361(13) . ?
C6 C7 1.411(13) . ?
C7 C8 1.357(12) . ?
C8 C9 1.422(12) . ?
N2 C10 1.320(15) . ?
N2 C11 1.380(16) . ?
C10 C18 1.389(13) . ?
C11 C12 1.338(15) . ?
C12 C13 1.422(13) . ?
C13 C14 1.397(12) . ?
C13 C18 1.416(11) . ?
C14 C15 1.358(13) . ?
C15 C16 1.401(14) . ?
C16 C17 1.344(14) . ?
C17 C18 1.435(13) . ?

loop_
_geom_hbond_atom_site_label_D
_geom_hbond_atom_site_label_H
_geom_hbond_atom_site_label_A
_geom_hbond_distance_DH
_geom_hbond_distance_HA
_geom_hbond_distance_DA
_geom_hbond_angle_DHA
_geom_hbond_site_symmetry_A
_geom_hbond_publ_flag
N1 H2 Br1 0.86 3.13 3.537(8) 111.8 . yes
N1 H2 Br1 0.86 3.08 3.694(9) 129.9 8_665 yes
N1 H2 Br6 0.86 2.98 3.613(8) 132.3 7_566 yes
N2 H10 Br4 0.86 2.72 3.462(9) 145.5 . yes
N2 H10 Br3 0.86 3.10 3.413(8) 104.4 . yes
